data_4346959
loop_
_publ_author_name
'Lu, Ying-Bing'
'Jiang, Xiao-Ming'
'Zhu, Shui-Dong'
'Du, Zi-Yi'
'Liu, Cai-Ming'
'Xie, Yong-Rong'
'Liu, Liang-Xian'

_publ_section_title
;
 Anion Effects on Lanthanide(III) Tetrazole-1-acetate Dinuclear Complexes
 Showing Slow Magnetic Relaxation and Photofluorescent Emission.
;
_journal_issue 8
_journal_name_full 'Inorganic chemistry'
_journal_page_first 3738
_journal_page_last 3749
_journal_paper_doi 10.1021/acs.inorgchem.5b02432
_journal_volume 55
_journal_year 2016
_chemical_formula_moiety Dy(C3H3N4O2)4Cl2(C10N2H8)2
_chemical_formula_sum 'C32 H28 Cl2 Dy2 N20 O8'
_chemical_formula_weight 1216.64
_chemical_melting_point ?
_chemical_name_common Dy(C3H3N4O2)4Cl2(C10N2H8)2
_chemical_name_systematic
; 
 'Dy(C3H3N4O2)4Cl2(C10N2H8)2' 
;
_space_group_IT_number 14
_space_group_name_Hall '-P 2ybc'
_space_group_name_H-M_alt 'P 1 21/c 1'
_symmetry_cell_setting monoclinic
_symmetry_space_group_name_H-M 'P 1 21/c 1'
_atom_sites_solution_hydrogens geom
_atom_sites_solution_primary direct
_atom_sites_solution_secondary difmap
_audit_creation_method SHELXL-97
_cell_angle_alpha 90.00
_cell_angle_beta 95.0510(10)
_cell_angle_gamma 90.00
_cell_formula_units_Z 2
_cell_length_a 10.49370(10)
_cell_length_b 17.7318(3)
_cell_length_c 10.93840(10)
_cell_measurement_temperature 296(2)
_cell_volume 2027.43(4)
_computing_cell_refinement 'Bruker SMART'
_computing_data_collection 'Bruker SMART'
_computing_data_reduction 'Bruker SMART'
_computing_molecular_graphics 'Bruker SHELXTL'
_computing_publication_material 'Bruker SHELXTL'
_computing_structure_refinement 'SHELXL-97 (Sheldrick, 1997)'
_computing_structure_solution 'SHELXS-97 (Sheldrick, 1990)'
_diffrn_ambient_temperature 296(2)
_diffrn_measured_fraction_theta_full 0.994
_diffrn_measured_fraction_theta_max 0.994
_diffrn_measurement_device_type 'CCD area detector'
_diffrn_measurement_method 'phi and omega scans'
_diffrn_radiation_monochromator graphite
_diffrn_radiation_source 'fine-focus sealed tube'
_diffrn_radiation_type MoK\a
_diffrn_radiation_wavelength 0.71073
_diffrn_reflns_av_R_equivalents 0.0183
_diffrn_reflns_av_sigmaI/netI 0.0122
_diffrn_reflns_limit_h_max 11
_diffrn_reflns_limit_h_min -12
_diffrn_reflns_limit_k_max 16
_diffrn_reflns_limit_k_min -21
_diffrn_reflns_limit_l_max 13
_diffrn_reflns_limit_l_min -12
_diffrn_reflns_number 26154
_diffrn_reflns_theta_full 25.49
_diffrn_reflns_theta_max 25.49
_diffrn_reflns_theta_min 1.95
_exptl_absorpt_coefficient_mu 3.866
_exptl_absorpt_correction_T_max 0.7459
_exptl_absorpt_correction_T_min 0.6246
_exptl_absorpt_correction_type multi-scan
_exptl_absorpt_process_details 'SADABS (Bruker, 2008)'
_exptl_crystal_colour 'pale yellow'
_exptl_crystal_density_diffrn 1.993
_exptl_crystal_density_meas ?
_exptl_crystal_density_method 'not measured'
_exptl_crystal_description block
_exptl_crystal_F_000 1180
_exptl_crystal_size_max 0.28
_exptl_crystal_size_mid 0.24
_exptl_crystal_size_min 0.19
_refine_diff_density_max 0.433
_refine_diff_density_min -0.410
_refine_diff_density_rms '0.067 complex 7'
_refine_ls_extinction_method none
_refine_ls_goodness_of_fit_ref 0.999
_refine_ls_hydrogen_treatment constr
_refine_ls_matrix_type full
_refine_ls_number_parameters 289
_refine_ls_number_reflns 3754
_refine_ls_number_restraints 0
_refine_ls_restrained_S_all 0.999
_refine_ls_R_factor_all 0.0205
_refine_ls_R_factor_gt 0.0185
_refine_ls_shift/su_max 0.043
_refine_ls_shift/su_mean 0.007
_refine_ls_structure_factor_coef Fsqd
_refine_ls_weighting_details 'calc w=1/[\s^2^(Fo^2^)+(0.0570P)^2^+0.0000P] where P=(Fo^2^+2Fc^2^)/3'
_refine_ls_weighting_scheme calc
_refine_ls_wR_factor_gt 0.0649
_refine_ls_wR_factor_ref 0.0674
_reflns_number_gt 3523
_reflns_number_total 3754
_reflns_threshold_expression >2sigma(I)
_cod_data_source_file ic5b02432_si_002.cif
_cod_data_source_block 14
_cod_depositor_comments
;
The following automatic conversions were performed:

data item '_chemical_melting_point' value 'not measured' was changed
to '?' -- the value is undefined or not given.

data item '_exptl_absorpt_correction_type' value 'Multi-scan' was
changed to 'multi-scan' in accordance with the
/home/saulius/struct/COD-crude-data/automatic-downloads/DataCite-retrospective/ACS/depositions/lib/dictionaries/cif_core.dic
dictionary named 'cif_core.dic' version 2.4.2 last updated on
2011-04-26.

data item '_exptl_crystal_density_meas' value 'not measured' was
changed to '?' -- the value is perceived as not measured.

Automatic conversion script
Id: cif_fix_values 6909 2019-04-08 15:41:33Z antanas 
;
_cod_original_sg_symbol_H-M P2(1)/c
_cod_database_code 4346959

loop_
_symmetry_equiv_pos_as_xyz
'x, y, z'
'-x, y+1/2, -z+1/2'
'-x, -y, -z'
'x, -y-1/2, z-1/2'

loop_
_atom_site_label
_atom_site_type_symbol
_atom_site_fract_x
_atom_site_fract_y
_atom_site_fract_z
_atom_site_U_iso_or_equiv
_atom_site_adp_type
_atom_site_occupancy
_atom_site_symmetry_multiplicity
_atom_site_calc_flag
_atom_site_refinement_flags
Dy1 Dy 0.138831(10) 0.071792(7) 0.475624(10) 0.02253(8) Uani 1 1 d .
Cl1 Cl 0.35567(8) 0.06262(4) 0.61458(8) 0.03850(19) Uani 1 1 d .
C6 C -0.1001(3) 0.08982(17) 0.3359(3) 0.0257(6) Uani 1 1 d .
C3 C -0.0831(3) 0.09054(17) 0.6779(3) 0.0279(6) Uani 1 1 d .
C11 C 0.3552(3) 0.06985(15) 0.2631(3) 0.0344(8) Uani 1 1 d .
H11A H 0.3428 0.0185 0.2751 0.041 Uiso 1 1 calc R
C15 C 0.3121(2) 0.19269(15) 0.3131(2) 0.0270(5) Uani 1 1 d .
C18 C 0.1915(3) 0.37026(18) 0.4537(3) 0.0445(8) Uani 1 1 d .
H18A H 0.1978 0.4223 0.4460 0.053 Uiso 1 1 calc R
C16 C 0.2438(2) 0.24564(16) 0.3913(2) 0.0289(6) Uani 1 1 d .
C13 C 0.4570(3) 0.16665(19) 0.1618(3) 0.0382(7) Uani 1 1 d .
H13A H 0.5117 0.1831 0.1049 0.046 Uiso 1 1 calc R
C19 C 0.1196(3) 0.33846(17) 0.5406(3) 0.0387(7) Uani 1 1 d .
H19A H 0.0765 0.3688 0.5928 0.046 Uiso 1 1 calc R
C17 C 0.2535(3) 0.32266(17) 0.3791(3) 0.0391(7) Uani 1 1 d .
H17A H 0.3023 0.3427 0.3200 0.047 Uiso 1 1 calc R
C20 C 0.1132(3) 0.26083(17) 0.5481(3) 0.0334(6) Uani 1 1 d .
H20A H 0.0649 0.2398 0.6068 0.040 Uiso 1 1 calc R
C12 C 0.4379(3) 0.09119(19) 0.1787(3) 0.0365(7) Uani 1 1 d .
H12A H 0.4797 0.0554 0.1345 0.044 Uiso 1 1 calc R
C14 C 0.3946(3) 0.21800(17) 0.2296(3) 0.0350(6) Uani 1 1 d .
H14A H 0.4078 0.2694 0.2196 0.042 Uiso 1 1 calc R
C2 C -0.1237(3) 0.14450(17) 0.7743(3) 0.0341(6) Uani 1 1 d .
H2A H -0.0489 0.1584 0.8280 0.041 Uiso 1 1 calc R
H2B H -0.1568 0.1900 0.7339 0.041 Uiso 1 1 calc R
C5 C -0.2345(2) 0.11548(17) 0.2895(2) 0.0325(6) Uani 1 1 d .
H5A H -0.2310 0.1495 0.2204 0.039 Uiso 1 1 calc R
H5B H -0.2871 0.0724 0.2634 0.039 Uiso 1 1 calc R
N12 N 0.1731(2) 0.21373(13) 0.47483(19) 0.0272(5) Uani 1 1 d .
N11 N 0.2914(2) 0.11851(13) 0.3292(2) 0.0275(5) Uani 1 1 d .
N5 N -0.2205(2) 0.11454(14) 0.8490(2) 0.0339(5) Uani 1 1 d .
N4 N -0.2950(4) 0.06227(18) 0.9996(3) 0.0623(11) Uani 1 1 d .
N3 N -0.1871(4) 0.07895(16) 0.9553(3) 0.0532(8) Uani 1 1 d .
N2 N -0.3965(4) 0.08662(19) 0.9256(3) 0.0568(9) Uani 1 1 d .
C1 C -0.3474(3) 0.11917(18) 0.8334(3) 0.0448(8) Uani 1 1 d .
H1A H -0.3939 0.1420 0.7671 0.054 Uiso 1 1 calc R
N10 N -0.2873(2) 0.15398(13) 0.3918(2) 0.0313(5) Uani 1 1 d .
N9 N -0.2354(3) 0.21943(15) 0.4338(3) 0.0529(8) Uani 1 1 d .
C4 C -0.3751(3) 0.1340(2) 0.4654(3) 0.0420(8) Uani 1 1 d .
H4A H -0.4240 0.0903 0.4578 0.050 Uiso 1 1 calc R
N7 N -0.3823(3) 0.18508(16) 0.5498(3) 0.0462(7) Uani 1 1 d .
N6 N -0.2929(3) 0.23746(17) 0.5289(3) 0.0594(8) Uani 1 1 d .
O1 O 0.0117(2) 0.11198(11) 0.62632(19) 0.0377(5) Uani 1 1 d .
O4 O -0.08993(17) 0.03621(11) 0.41307(17) 0.0305(4) Uani 1 1 d .
O3 O -0.00512(18) 0.12458(12) 0.30699(18) 0.0374(5) Uani 1 1 d .
O2 O -0.14609(18) 0.03084(11) 0.65709(17) 0.0319(4) Uani 1 1 d .

loop_
_atom_site_aniso_label
_atom_site_aniso_U_11
_atom_site_aniso_U_22
_atom_site_aniso_U_33
_atom_site_aniso_U_23
_atom_site_aniso_U_13
_atom_site_aniso_U_12
Dy1 0.02238(10) 0.02269(11) 0.02398(11) -0.00150(4) 0.01012(6) -0.00251(4)
Cl1 0.0303(4) 0.0441(4) 0.0406(5) -0.0010(3) 0.0001(3) -0.0040(3)
C6 0.0297(14) 0.0267(13) 0.0214(14) -0.0006(12) 0.0064(11) 0.0036(12)
C3 0.0319(15) 0.0280(14) 0.0255(15) -0.0027(12) 0.0129(12) 0.0029(12)
C11 0.0330(17) 0.0287(18) 0.044(2) -0.0035(12) 0.0145(14) -0.0043(11)
C15 0.0258(12) 0.0297(14) 0.0260(13) 0.0025(11) 0.0058(10) -0.0049(10)
C18 0.0535(19) 0.0253(16) 0.055(2) 0.0002(14) 0.0060(15) -0.0029(14)
C16 0.0268(13) 0.0287(14) 0.0313(14) -0.0004(12) 0.0034(11) -0.0042(11)
C13 0.0338(15) 0.049(2) 0.0343(16) 0.0036(14) 0.0174(12) -0.0071(14)
C19 0.0450(16) 0.0326(16) 0.0391(17) -0.0066(14) 0.0079(13) 0.0043(13)
C17 0.0483(17) 0.0306(16) 0.0402(17) 0.0037(14) 0.0131(13) -0.0030(14)
C20 0.0325(14) 0.0340(16) 0.0350(16) -0.0050(13) 0.0107(11) -0.0017(12)
C12 0.0328(14) 0.0427(17) 0.0363(17) -0.0073(14) 0.0160(12) -0.0023(13)
C14 0.0355(14) 0.0332(16) 0.0380(16) 0.0055(12) 0.0126(12) -0.0076(12)
C2 0.0355(14) 0.0309(16) 0.0382(16) -0.0112(13) 0.0170(12) -0.0035(12)
C5 0.0283(13) 0.0429(17) 0.0267(14) 0.0029(12) 0.0049(11) 0.0019(12)
N12 0.0296(10) 0.0247(12) 0.0283(12) -0.0030(9) 0.0084(9) -0.0039(9)
N11 0.0273(11) 0.0296(12) 0.0271(12) -0.0025(10) 0.0106(9) -0.0038(9)
N5 0.0441(13) 0.0328(13) 0.0273(12) -0.0037(10) 0.0173(10) 0.0012(10)
N4 0.096(3) 0.055(2) 0.0412(19) -0.0064(14) 0.037(2) -0.0212(18)
N3 0.074(2) 0.0493(19) 0.0363(17) 0.0001(12) 0.0083(16) -0.0030(14)
N2 0.062(2) 0.0573(19) 0.056(2) -0.0140(16) 0.0356(18) -0.0109(16)
C1 0.0433(17) 0.0446(19) 0.0499(19) -0.0088(15) 0.0240(14) 0.0007(14)
N10 0.0308(11) 0.0299(13) 0.0337(13) 0.0083(10) 0.0058(9) 0.0039(10)
N9 0.0665(19) 0.0298(15) 0.067(2) -0.0016(13) 0.0311(16) -0.0044(13)
C4 0.0354(15) 0.047(2) 0.0443(19) 0.0014(15) 0.0095(13) -0.0042(13)
N7 0.0502(16) 0.0421(16) 0.0495(17) 0.0047(13) 0.0218(12) 0.0080(13)
N6 0.077(2) 0.0364(16) 0.068(2) -0.0092(15) 0.0265(17) 0.0039(15)
O1 0.0413(11) 0.0309(11) 0.0450(12) -0.0115(9) 0.0265(9) -0.0087(9)
O4 0.0276(9) 0.0320(11) 0.0326(11) 0.0071(9) 0.0058(8) 0.0002(8)
O3 0.0331(10) 0.0424(12) 0.0375(11) 0.0128(9) 0.0081(8) -0.0065(9)
O2 0.0339(10) 0.0284(11) 0.0361(11) -0.0076(8) 0.0190(8) -0.0085(8)

loop_
_atom_type_symbol
_atom_type_description
_atom_type_scat_dispersion_real
_atom_type_scat_dispersion_imag
_atom_type_scat_source
C C 0.0033 0.0016 'International Tables Vol C Tables 4.2.6.8 and 6.1.1.4'
H H 0.0000 0.0000 'International Tables Vol C Tables 4.2.6.8 and 6.1.1.4'
N N 0.0061 0.0033 'International Tables Vol C Tables 4.2.6.8 and 6.1.1.4'
O O 0.0106 0.0060 'International Tables Vol C Tables 4.2.6.8 and 6.1.1.4'
Dy Dy -0.1892 4.4098 'International Tables Vol C Tables 4.2.6.8 and 6.1.1.4'
Cl Cl 0.1484 0.1585 'International Tables Vol C Tables 4.2.6.8 and 6.1.1.4'

loop_
_geom_angle_atom_site_label_1
_geom_angle_atom_site_label_2
_geom_angle_atom_site_label_3
_geom_angle
_geom_angle_site_symmetry_1
_geom_angle_site_symmetry_3
O1 Dy1 O2 137.16(6) . 3_556
O1 Dy1 O4 73.56(7) . 3_556
O2 Dy1 O4 72.98(7) 3_556 3_556
O1 Dy1 O3 93.56(7) . .
O2 Dy1 O3 83.22(7) 3_556 .
O4 Dy1 O3 123.37(6) 3_556 .
O1 Dy1 N11 142.42(8) . .
O2 Dy1 N11 78.59(7) 3_556 .
O4 Dy1 N11 141.46(7) 3_556 .
O3 Dy1 N11 77.27(7) . .
O1 Dy1 O4 71.10(7) . .
O2 Dy1 O4 73.62(6) 3_556 .
O4 Dy1 O4 71.95(7) 3_556 .
O3 Dy1 O4 52.03(6) . .
N11 Dy1 O4 123.86(6) . .
O1 Dy1 N12 77.82(7) . .
O2 Dy1 N12 139.25(7) 3_556 .
O4 Dy1 N12 147.76(7) 3_556 .
O3 Dy1 N12 72.48(7) . .
N11 Dy1 N12 64.64(7) . .
O4 Dy1 N12 112.27(7) . .
O1 Dy1 Cl1 97.52(6) . .
O2 Dy1 Cl1 103.74(5) 3_556 .
O4 Dy1 Cl1 82.38(5) 3_556 .
O3 Dy1 Cl1 154.05(5) . .
N11 Dy1 Cl1 79.67(5) . .
O4 Dy1 Cl1 153.89(5) . .
N12 Dy1 Cl1 86.99(5) . .
O1 Dy1 C6 79.16(8) . .
O2 Dy1 C6 80.12(8) 3_556 .
O4 Dy1 C6 98.51(7) 3_556 .
O3 Dy1 C6 25.76(7) . .
N11 Dy1 C6 101.70(8) . .
O4 Dy1 C6 26.57(7) . .
N12 Dy1 C6 90.30(8) . .
Cl1 Dy1 C6 176.11(6) . .
O1 Dy1 Dy1 67.93(5) . 3_556
O2 Dy1 Dy1 69.23(4) 3_556 3_556
O4 Dy1 Dy1 37.41(4) 3_556 3_556
O3 Dy1 Dy1 86.27(4) . 3_556
N11 Dy1 Dy1 145.33(5) . 3_556
O4 Dy1 Dy1 34.54(4) . 3_556
N12 Dy1 Dy1 138.29(5) . 3_556
Cl1 Dy1 Dy1 119.647(18) . 3_556
C6 Dy1 Dy1 61.10(6) . 3_556
O3 C6 O4 121.4(2) . .
O3 C6 C5 120.5(3) . .
O4 C6 C5 117.8(2) . .
O3 C6 Dy1 60.00(14) . .
O4 C6 Dy1 62.54(14) . .
C5 C6 Dy1 163.8(2) . .
O1 C3 O2 127.1(3) . .
O1 C3 C2 114.1(3) . .
O2 C3 C2 118.8(2) . .
N11 C11 C12 124.0(3) . .
N11 C11 H11A 118.0 . .
C12 C11 H11A 118.0 . .
N11 C15 C14 121.2(3) . .
N11 C15 C16 116.6(2) . .
C14 C15 C16 122.1(2) . .
C19 C18 C17 118.1(3) . .
C19 C18 H18A 120.9 . .
C17 C18 H18A 120.9 . .
N12 C16 C17 122.1(3) . .
N12 C16 C15 116.3(2) . .
C17 C16 C15 121.6(2) . .
C12 C13 C14 119.5(3) . .
C12 C13 H13A 120.3 . .
C14 C13 H13A 120.3 . .
C18 C19 C20 118.6(3) . .
C18 C19 H19A 120.7 . .
C20 C19 H19A 120.7 . .
C16 C17 C18 120.5(3) . .
C16 C17 H17A 119.7 . .
C18 C17 H17A 119.7 . .
N12 C20 C19 123.6(3) . .
N12 C20 H20A 118.2 . .
C19 C20 H20A 118.2 . .
C13 C12 C11 118.0(3) . .
C13 C12 H12A 121.0 . .
C11 C12 H12A 121.0 . .
C15 C14 C13 119.7(3) . .
C15 C14 H14A 120.2 . .
C13 C14 H14A 120.2 . .
N5 C2 C3 114.4(2) . .
N5 C2 H2A 108.7 . .
C3 C2 H2A 108.7 . .
N5 C2 H2B 108.7 . .
C3 C2 H2B 108.7 . .
H2A C2 H2B 107.6 . .
N10 C5 C6 106.6(2) . .
N10 C5 H5A 110.4 . .
C6 C5 H5A 110.4 . .
N10 C5 H5B 110.4 . .
C6 C5 H5B 110.4 . .
H5A C5 H5B 108.6 . .
C16 N12 C20 117.0(2) . .
C16 N12 Dy1 120.23(17) . .
C20 N12 Dy1 122.45(18) . .
C15 N11 C11 117.6(2) . .
C15 N11 Dy1 121.72(17) . .
C11 N11 Dy1 120.64(19) . .
C1 N5 N3 108.9(3) . .
C1 N5 C2 130.1(3) . .
N3 N5 C2 121.0(3) . .
N3 N4 N2 111.7(3) . .
N4 N3 N5 105.0(3) . .
N4 N2 C1 105.1(3) . .
N5 C1 N2 109.4(3) . .
N5 C1 H1A 125.3 . .
N2 C1 H1A 125.3 . .
N9 N10 C4 107.7(3) . .
N9 N10 C5 119.7(2) . .
C4 N10 C5 132.2(3) . .
N6 N9 N10 106.6(3) . .
N7 C4 N10 109.5(3) . .
N7 C4 H4A 125.3 . .
N10 C4 H4A 125.3 . .
C4 N7 N6 105.8(3) . .
N9 N6 N7 110.3(3) . .
C3 O1 Dy1 139.42(19) . .
C6 O4 Dy1 160.95(18) . 3_556
C6 O4 Dy1 90.88(16) . .
Dy1 O4 Dy1 108.05(7) 3_556 .
C6 O3 Dy1 94.24(16) . .
C3 O2 Dy1 136.32(17) . 3_556

loop_
_geom_bond_atom_site_label_1
_geom_bond_atom_site_label_2
_geom_bond_distance
_geom_bond_site_symmetry_2
Dy1 O1 2.3223(19) .
Dy1 O2 2.3334(18) 3_556
Dy1 O4 2.3501(19) 3_556
Dy1 O3 2.4637(19) .
Dy1 N11 2.504(2) .
Dy1 O4 2.5178(18) .
Dy1 N12 2.542(2) .
Dy1 Cl1 2.6278(8) .
Dy1 C6 2.837(3) .
Dy1 Dy1 3.9408(2) 3_556
C6 O3 1.237(3) .
C6 O4 1.269(3) .
C6 C5 1.525(4) .
C3 O1 1.245(4) .
C3 O2 1.258(4) .
C3 C2 1.513(4) .
C11 N11 1.342(4) .
C11 C12 1.374(5) .
C11 H11A 0.9300 .
C15 N11 1.347(3) .
C15 C14 1.388(4) .
C15 C16 1.495(4) .
C18 C19 1.384(5) .
C18 C17 1.377(5) .
C18 H18A 0.9300 .
C16 N12 1.350(3) .
C16 C17 1.377(4) .
C13 C12 1.368(5) .
C13 C14 1.376(4) .
C13 H13A 0.9300 .
C19 C20 1.381(4) .
C19 H19A 0.9300 .
C17 H17A 0.9300 .
C20 N12 1.351(4) .
C20 H20A 0.9300 .
C12 H12A 0.9300 .
C14 H14A 0.9300 .
C2 N5 1.458(3) .
C2 H2A 0.9700 .
C2 H2B 0.9700 .
C5 N10 1.461(3) .
C5 H5A 0.9700 .
C5 H5B 0.9700 .
N5 C1 1.329(4) .
N5 N3 1.342(4) .
N4 N3 1.304(5) .
N4 N2 1.351(6) .
N2 C1 1.307(4) .
C1 H1A 0.9300 .
N10 N9 1.345(4) .
N10 C4 1.324(3) .
N9 N6 1.288(4) .
C4 N7 1.300(4) .
C4 H4A 0.9300 .
N7 N6 1.354(4) .
O4 Dy1 2.3501(19) 3_556
O2 Dy1 2.3334(18) 3_556
